data_2102233
loop_
_publ_author_name
'Godino Salido, M. Luz'
'Arranz Mascar\'os, Paloma'
'L\'opez Garz\'on, Rafael'
'Guti\'errez Valero, M. Dolores'
'Low, John N.'
'Gallagher, John F.'
'Glidewell, Christopher'

_publ_section_title
;
 Hydrated metal(II) complexes of
 <i>N</i>-(6-amino-3,4-dihydro-3-methyl-5-nitroso-4-oxopyrimidin-2-yl)
 derivatives of glycine, glycylglycine, threonine, serine, valine and
 methionine: a monomeric complex and coordination polymers in one, two
 and three dimensions linked by hydrogen bonding
;
_journal_issue 1
_journal_name_full 'Acta Crystallographica Section B'
_journal_page_first 46
_journal_page_last 64
_journal_paper_doi 10.1107/S0108768103029136
_journal_volume 60
_journal_year 2004
_chemical_formula_moiety 'C18 H28 N10 O12 Sr, 4(H2 O)'
_chemical_formula_sum 'C18 H36 N10 O16 Sr'
_chemical_formula_weight 736.19
_chemical_name_systematic ?
_space_group_IT_number 5
_symmetry_cell_setting monoclinic
_symmetry_space_group_name_Hall 'C 2y'
_symmetry_space_group_name_H-M 'C 1 2 1'
_atom_sites_solution_hydrogens geom
_atom_sites_solution_primary direct
_atom_sites_solution_secondary difmap
_cell_angle_alpha 90.00
_cell_angle_beta 94.4319(9)
_cell_angle_gamma 90.00
_cell_formula_units_Z 2
_cell_length_a 30.6420(5)
_cell_length_b 6.48880(10)
_cell_length_c 7.37330(10)
_cell_measurement_reflns_used 3314
_cell_measurement_temperature 120(2)
_cell_measurement_theta_max 27.45
_cell_measurement_theta_min 2.98
_cell_volume 1461.65(4)
_computing_cell_refinement 'DENZO-SMN (Otwinowski & Minor, 1997)'
_computing_data_collection 'Kappa-CCD server software (Nonius, 1997)'
_computing_data_reduction 'DENZO-SMN (Otwinowski & Minor, 1997)'
_computing_molecular_graphics 'PLATON (Spek, 2003)'
_computing_publication_material 'SHELXL-97 (Sheldrick, 1997a) and PRPKAPPA (Ferguson, 1999)'
_computing_structure_refinement 'SHELXL-97 (Sheldrick, 1997a)'
_computing_structure_solution 'SHELXS-97 (Sheldrick, 1997b)'
_diffrn_ambient_temperature 120(2)
_diffrn_measured_fraction_theta_full 0.998
_diffrn_measured_fraction_theta_max 0.998
_diffrn_measurement_device_type Kappa-CCD
_diffrn_measurement_method '\f scans, and \w scans with \k offsets'
_diffrn_radiation_monochromator graphite
_diffrn_radiation_source 'fine-focus sealed X-ray tube'
_diffrn_radiation_type 'Mo K\a'
_diffrn_radiation_wavelength 0.71073
_diffrn_reflns_av_R_equivalents 0.0616
_diffrn_reflns_av_sigmaI/netI 0.0483
_diffrn_reflns_limit_h_max 39
_diffrn_reflns_limit_h_min -39
_diffrn_reflns_limit_k_max 8
_diffrn_reflns_limit_k_min -8
_diffrn_reflns_limit_l_max 9
_diffrn_reflns_limit_l_min -9
_diffrn_reflns_number 9899
_diffrn_reflns_theta_full 27.45
_diffrn_reflns_theta_max 27.45
_diffrn_reflns_theta_min 2.98
_diffrn_standards_decay_% 0
_exptl_absorpt_coefficient_mu 1.936
_exptl_absorpt_correction_T_max 0.618
_exptl_absorpt_correction_T_min 0.331
_exptl_absorpt_correction_type multi-scan
_exptl_absorpt_process_details 'DENZO-SMN (Otwinowski & Minor, 1997)'
_exptl_crystal_colour red
_exptl_crystal_density_diffrn 1.673
_exptl_crystal_density_method 'not measured'
_exptl_crystal_description block
_exptl_crystal_F_000 760
_exptl_crystal_size_max 0.70
_exptl_crystal_size_mid 0.50
_exptl_crystal_size_min 0.25
_refine_diff_density_max 0.333
_refine_diff_density_min -0.463
_refine_ls_abs_structure_details 'Flack (1983), 1486 Friedel pairs'
_refine_ls_abs_structure_Flack -0.017(4)
_refine_ls_extinction_coef 0.0164(8)
_refine_ls_extinction_expression Fc^*^=kFc[1+0.001xFc^2^\l^3^/sin(2\q)]^-1/4^
_refine_ls_extinction_method SHELXL
_refine_ls_goodness_of_fit_ref 1.044
_refine_ls_hydrogen_treatment constr
_refine_ls_matrix_type full
_refine_ls_number_parameters 209
_refine_ls_number_reflns 3314
_refine_ls_number_restraints 1
_refine_ls_restrained_S_all 1.044
_refine_ls_R_factor_all 0.0282
_refine_ls_R_factor_gt 0.0279
_refine_ls_shift/su_max 0.000
_refine_ls_shift/su_mean 0.000
_refine_ls_structure_factor_coef Fsqd
_refine_ls_weighting_details 'w=1/[\s^2^(Fo^2^)+(0.0300P)^2^+1.5757P] where P=(Fo^2^+2Fc^2^)/3'
_refine_ls_weighting_scheme calc
_refine_ls_wR_factor_gt 0.0688
_refine_ls_wR_factor_ref 0.0690
_reflns_number_gt 3291
_reflns_number_total 3314
_reflns_threshold_expression I>2\s(I)
_cod_data_source_file na5011.cif
_cod_data_source_block IV
_cod_depositor_comments
;
The following automatic conversions were performed:
'_exptl_absorpt_correction_type' value 'Multi-scan' changed to
'multi-scan' according to
'/home/saulius/struct/CIF-dictionaries/cif_core.dic' dictionary named
'cif_core.dic' version 2.4.1 from 2010-06-29.

Automatic conversion script
Id: cif_fix_enum 1527 2010-12-29 10:47:43Z saulius 

The following automatic conversions were performed:

'_exptl_absorpt_correction_type' value 'Multi-scan' changed to
'multi-scan' according to
/home/saulius/struct/CIF-dictionaries/cif_core.dic dictionary named
'cif_core.dic' version 2.4.1 from 2010-06-29.

Automatic conversion script
Id: cif_fix_values 1715 2011-07-08 13:25:40Z adriana 
;
_cod_original_sg_symbol_H-M 'C 2'
_cod_database_code 2102233

loop_
_symmetry_equiv_pos_as_xyz
'x, y, z'
'-x, y, -z'
'x+1/2, y+1/2, z'
'-x+1/2, y+1/2, -z'

loop_
_atom_site_label
_atom_site_fract_x
_atom_site_fract_y
_atom_site_fract_z
_atom_site_U_iso_or_equiv
_atom_site_adp_type
_atom_site_calc_flag
_atom_site_refinement_flags
_atom_site_occupancy
_atom_site_type_symbol
Sr1 1.0000 0.23593(4) 0.5000 0.01060(9) Uani d S 1 Sr
N1 0.80277(6) 0.7783(3) 0.2882(2) 0.0122(5) Uani d . 1 N
C2 0.82900(8) 0.7767(3) 0.1539(3) 0.0106(5) Uani d . 1 C
N2 0.87241(6) 0.7763(3) 0.1953(2) 0.0112(5) Uani d . 1 N
C21 0.89087(7) 0.7765(3) 0.3847(3) 0.0094(5) Uani d . 1 C
C22 0.90356(7) 0.5601(4) 0.4523(3) 0.0105(4) Uani d . 1 C
O21 0.93974(6) 0.4847(3) 0.3579(2) 0.0133(4) Uani d . 1 O
C23 0.86599(8) 0.4069(4) 0.4423(3) 0.0165(5) Uani d . 1 C
C24 0.93010(8) 0.9208(4) 0.4128(3) 0.0108(5) Uani d . 1 C
O22 0.94370(6) 0.9566(3) 0.5748(2) 0.0164(4) Uani d . 1 O
O23 0.94686(6) 0.9987(3) 0.2770(2) 0.0141(4) Uani d . 1 O
N3 0.81494(6) 0.7757(3) -0.0284(2) 0.0111(5) Uani d . 1 N
C3 0.84617(8) 0.7747(4) -0.1695(3) 0.0168(6) Uani d . 1 C
C4 0.77006(8) 0.7744(3) -0.0844(3) 0.0112(5) Uani d . 1 C
O4 0.75828(6) 0.7731(3) -0.2462(2) 0.0200(5) Uani d . 1 O
C5 0.74059(7) 0.7729(3) 0.0610(3) 0.0107(5) Uani d . 1 C
N5 0.69792(6) 0.7731(3) 0.0035(3) 0.0136(5) Uani d . 1 N
O5 0.66992(5) 0.7715(3) 0.1253(2) 0.0176(5) Uani d . 1 O
C6 0.75930(8) 0.7738(3) 0.2478(3) 0.0122(5) Uani d . 1 C
N6 0.73364(6) 0.7691(4) 0.3816(2) 0.0171(6) Uani d . 1 N
O1 1.02665(6) 0.3831(3) 0.2097(2) 0.0178(4) Uani d . 1 O
O2 0.91260(5) 0.2817(2) 0.0317(2) 0.0158(4) Uani d . 1 O
O3 1.04916(7) 0.7812(3) 0.0727(3) 0.0319(6) Uani d . 1 O
H2 0.8902 0.7760 0.1070 0.013 Uiso calc R 1 H
H21 0.8677 0.8288 0.4614 0.011 Uiso calc R 1 H
H22 0.9142 0.5734 0.5835 0.013 Uiso calc R 1 H
H21A 0.9323 0.4485 0.2535 0.016 Uiso d R 1 H
H23A 0.8562 0.3813 0.3147 0.025 Uiso calc R 1 H
H23B 0.8417 0.4633 0.5058 0.025 Uiso calc R 1 H
H23C 0.8759 0.2773 0.5001 0.025 Uiso calc R 1 H
H3A 0.8302 0.7709 -0.2898 0.025 Uiso calc R 1 H
H3B 0.8650 0.6530 -0.1542 0.025 Uiso calc R 1 H
H3C 0.8642 0.8995 -0.1588 0.025 Uiso calc R 1 H
H6A 0.7450 0.7689 0.4949 0.021 Uiso calc R 1 H
H6B 0.7051 0.7660 0.3582 0.021 Uiso calc R 1 H
H11 1.0481 0.3258 0.1316 0.021 Uiso d R 1 H
H12 1.0171 0.5174 0.1608 0.021 Uiso d R 1 H
H21B 0.8859 0.2788 -0.0093 0.019 Uiso d R 1 H
H22B 0.9196 0.1771 0.0970 0.019 Uiso d R 1 H
H31 1.0325 0.8452 -0.0059 0.045(11) Uiso d R 1 H
H32 1.0524 0.8459 0.1731 0.063(14) Uiso d R 1 H

loop_
_atom_site_aniso_label
_atom_site_aniso_U_11
_atom_site_aniso_U_22
_atom_site_aniso_U_33
_atom_site_aniso_U_12
_atom_site_aniso_U_13
_atom_site_aniso_U_23
Sr1 0.00890(13) 0.01194(14) 0.01074(13) 0.000 -0.00062(9) 0.000
N1 0.0091(9) 0.0187(14) 0.0084(8) 0.0005(7) -0.0023(7) -0.0009(7)
C2 0.0116(10) 0.0088(14) 0.0112(9) 0.0003(7) -0.0013(8) -0.0008(7)
N2 0.0091(8) 0.0155(13) 0.0090(8) 0.0004(7) -0.0002(7) -0.0005(7)
C21 0.0069(9) 0.0116(14) 0.0094(9) 0.0000(7) -0.0007(8) -0.0011(7)
C22 0.0059(10) 0.0140(11) 0.0114(10) 0.0004(9) 0.0002(9) -0.0022(8)
O21 0.0127(9) 0.0143(9) 0.0126(8) 0.0011(7) -0.0011(7) -0.0034(7)
C23 0.0162(12) 0.0118(11) 0.0218(12) -0.0016(9) 0.0032(10) -0.0003(9)
C24 0.0118(12) 0.0089(11) 0.0110(11) -0.0001(9) -0.0029(9) 0.0000(9)
O22 0.0176(9) 0.0201(9) 0.0111(7) -0.0039(7) -0.0015(7) 0.0000(7)
O23 0.0134(8) 0.0150(9) 0.0138(8) -0.0022(7) 0.0001(7) 0.0028(7)
N3 0.0102(9) 0.0162(13) 0.0069(8) -0.0005(7) 0.0005(7) -0.0001(7)
C3 0.0149(11) 0.0246(18) 0.0111(9) -0.0004(9) 0.0025(8) -0.0006(9)
C4 0.0133(10) 0.0104(15) 0.0096(9) -0.0011(8) -0.0016(8) -0.0007(7)
O4 0.0177(8) 0.0332(15) 0.0084(7) -0.0013(7) -0.0035(6) 0.0001(7)
C5 0.0115(10) 0.0105(14) 0.0095(9) -0.0005(8) -0.0023(8) 0.0004(7)
N5 0.0119(9) 0.0154(13) 0.0131(8) 0.0002(7) -0.0015(7) -0.0004(7)
O5 0.0089(7) 0.0263(13) 0.0177(7) -0.0003(7) 0.0006(6) -0.0006(7)
C6 0.0126(10) 0.0130(15) 0.0104(9) 0.0005(8) -0.0033(8) -0.0015(8)
N6 0.0094(8) 0.0327(17) 0.0088(8) 0.0010(9) -0.0016(7) -0.0019(8)
O1 0.0192(9) 0.0189(9) 0.0159(8) 0.0015(7) 0.0045(7) 0.0010(7)
O2 0.0118(8) 0.0207(12) 0.0143(7) -0.0002(6) -0.0021(6) 0.0031(6)
O3 0.0473(13) 0.0284(14) 0.0196(9) -0.0112(9) 0.0007(9) -0.0023(8)

loop_
_atom_type_symbol
_atom_type_description
_atom_type_scat_dispersion_real
_atom_type_scat_dispersion_imag
_atom_type_scat_source
C C 0.0033 0.0016 'International Tables Vol C Tables 4.2.6.8 and 6.1.1.4'
H H 0.0000 0.0000 'International Tables Vol C Tables 4.2.6.8 and 6.1.1.4'
N N 0.0061 0.0033 'International Tables Vol C Tables 4.2.6.8 and 6.1.1.4'
O O 0.0106 0.0060 'International Tables Vol C Tables 4.2.6.8 and 6.1.1.4'
Sr Sr -1.5307 3.2498 'International Tables Vol C Tables 4.2.6.8 and 6.1.1.4'

loop_
_geom_angle_atom_site_label_1
_geom_angle_atom_site_label_2
_geom_angle_atom_site_label_3
_geom_angle_site_symmetry_1
_geom_angle_site_symmetry_3
_geom_angle
_geom_angle_publ_flag
O1 Sr1 O1 2_756 . 135.76(8) no
O1 Sr1 O22 . 1_545 134.94(6) no
O1 Sr1 O22 . 2_746 79.66(6) no
O22 Sr1 O22 1_545 2_746 91.21(8) no
O1 Sr1 O21 2_756 . 80.91(6) no
O1 Sr1 O21 . . 72.07(6) no
O22 Sr1 O21 1_545 . 93.22(6) no
O22 Sr1 O21 2_746 . 144.01(5) no
O21 Sr1 O21 2_756 . 103.59(8) no
O1 Sr1 O23 2_756 1_545 120.63(6) no
O1 Sr1 O23 . 1_545 85.37(5) no
O22 Sr1 O23 1_545 1_545 49.57(5) no
O22 Sr1 O23 2_746 1_545 81.48(5) no
O21 Sr1 O23 2_756 1_545 165.99(5) no
O21 Sr1 O23 . 1_545 74.57(5) no
O1 Sr1 O23 2_756 2_746 85.37(5) no
O1 Sr1 O23 . 2_746 120.63(6) no
O22 Sr1 O23 1_545 2_746 81.48(5) no
O22 Sr1 O23 2_746 2_746 49.57(5) no
O21 Sr1 O23 2_756 2_746 74.57(5) no
O21 Sr1 O23 . 2_746 165.99(5) no
O23 Sr1 O23 1_545 2_746 110.60(7) no
C2 N1 C6 . . 118.94(19) no
N1 C2 N2 . . 118.60(19) no
N1 C2 N3 . . 124.6(2) no
N2 C2 N3 . . 116.8(2) no
C2 N2 C21 . . 121.33(19) no
C2 N2 H2 . . 119.3 no
C21 N2 H2 . . 119.3 no
N2 C21 C24 . . 111.85(18) no
N2 C21 C22 . . 112.31(17) no
C24 C21 C22 . . 109.96(18) no
N2 C21 H21 . . 107.5 no
C24 C21 H21 . . 107.5 no
C22 C21 H21 . . 107.5 no
O21 C22 C23 . . 111.31(19) no
O21 C22 C21 . . 109.87(18) no
C23 C22 C21 . . 114.35(19) no
O21 C22 H22 . . 107.0 no
C23 C22 H22 . . 107.0 no
C21 C22 H22 . . 107.0 no
C22 O21 Sr1 . . 124.28(13) no
C22 O21 H21A . . 112.5 no
Sr1 O21 H21A . . 109.6 no
C22 C23 H23A . . 109.5 no
C22 C23 H23B . . 109.5 no
H23A C23 H23B . . 109.5 no
C22 C23 H23C . . 109.5 no
H23A C23 H23C . . 109.5 no
H23B C23 H23C . . 109.5 no
O22 C24 O23 . . 123.6(2) no
O22 C24 C21 . . 116.3(2) no
O23 C24 C21 . . 120.1(2) no
C2 N3 C4 . . 120.7(2) no
C2 N3 C3 . . 121.28(19) no
C4 N3 C3 . . 117.98(18) no
N3 C3 H3A . . 109.5 no
N3 C3 H3B . . 109.5 no
H3A C3 H3B . . 109.5 no
N3 C3 H3C . . 109.5 no
H3A C3 H3C . . 109.5 no
H3B C3 H3C . . 109.5 no
O4 C4 N3 . . 119.8(2) no
O4 C4 C5 . . 124.6(2) no
N3 C4 C5 . . 115.67(18) no
N5 C5 C6 . . 127.1(2) no
N5 C5 C4 . . 114.36(19) no
C6 C5 C4 . . 118.5(2) no
O5 N5 C5 . . 117.65(18) no
N6 C6 N1 . . 118.5(2) no
N6 C6 C5 . . 120.0(2) no
N1 C6 C5 . . 121.5(2) no
C6 N6 H6A . . 120.0 no
C6 N6 H6B . . 120.0 no
H6A N6 H6B . . 120.0 no
Sr1 O1 H11 . . 128.9 no
Sr1 O1 H12 . . 122.7 no
H11 O1 H12 . . 108.4 no
H21B O2 H22B . . 112.2 no
H31 O3 H32 . . 112.1 no

loop_
_geom_bond_atom_site_label_1
_geom_bond_atom_site_label_2
_geom_bond_site_symmetry_2
_geom_bond_distance
_geom_bond_publ_flag
Sr1 O1 . 2.535(2) no
Sr1 O22 1_545 2.591(2) no
Sr1 O21 . 2.611(2) no
Sr1 O23 1_545 2.704(2) no
N1 C2 . 1.323(3) no
N1 C6 . 1.343(3) no
C2 N2 . 1.342(3) no
C2 N3 . 1.379(3) no
N2 C21 . 1.466(3) no
N2 H2 . 0.88 no
C21 C24 . 1.525(3) no
C21 C22 . 1.530(3) no
C21 H21 . 1.00 no
C22 O21 . 1.440(3) no
C22 C23 . 1.519(3) no
C22 H22 . 1.00 no
O21 H21A . 0.8201 no
C23 H23A . 0.98 no
C23 H23B . 0.98 no
C23 H23C . 0.98 no
C24 O22 . 1.256(3) no
C24 O23 . 1.265(3) no
N3 C4 . 1.405(3) no
N3 C3 . 1.467(3) no
C3 H3A . 0.98 no
C3 H3B . 0.98 no
C3 H3C . 0.98 no
C4 O4 . 1.220(3) no
C4 C5 . 1.454(3) no
C5 N5 . 1.343(3) no
C5 C6 . 1.451(3) no
N5 O5 . 1.289(3) no
C6 N6 . 1.308(3) no
N6 H6A . 0.88 no
N6 H6B . 0.88 no
O1 H11 . 0.9796 no
O1 H12 . 0.9795 no
O2 H21B . 0.85 no
O2 H22B . 0.8499 no
O3 H31 . 0.8502 no
O3 H32 . 0.8505 no

loop_
_geom_hbond_atom_site_label_D
_geom_hbond_atom_site_label_H
_geom_hbond_atom_site_label_A
_geom_hbond_site_symmetry_A
_geom_hbond_distance_DH
_geom_hbond_distance_HA
_geom_hbond_distance_DA
_geom_hbond_angle_DHA
_geom_hbond_publ_flag
N2 H2 O3 2_755 0.88 2.36 3.224(3) 166 y
O21 H21A O2 . 0.82 2.01 2.812(2) 164 y
N6 H6A O4 1_556 0.88 1.92 2.790(2) 169 y
N6 H6B O5 . 0.88 1.95 2.610(2) 130 y
O1 H11 O2 2_755 0.98 1.79 2.753(2) 167 y
O1 H12 O3 . 0.98 2.10 2.877(3) 135 y
O2 H21B N5 4_645 0.85 2.57 3.377(3) 158 y
O2 H21B O5 4_645 0.85 1.85 2.699(2) 173 y
O2 H22B O23 1_545 0.85 1.90 2.730(2) 163 y
O3 H31 O23 2_755 0.85 2.36 2.950(4) 127 y
O3 H31 O3 2_755 0.85 2.55 3.119(4) 126 y
O3 H32 O22 2_756 0.85 1.99 2.831(2) 171 y

loop_
_geom_torsion_atom_site_label_1
_geom_torsion_atom_site_label_2
_geom_torsion_atom_site_label_3
_geom_torsion_atom_site_label_4
_geom_torsion_site_symmetry_1
_geom_torsion_site_symmetry_4
_geom_torsion
_geom_torsion_publ_flag
C6 N1 C2 N2 . . -178.44(18) no
C6 N1 C2 N3 . . 1.7(3) no
N1 C2 N2 C21 . . 0.4(3) no
N3 C2 N2 C21 . . -179.76(17) no
C2 N2 C21 C24 . . -138.5(2) no
C2 N2 C21 C22 . . 97.3(2) no
N2 C21 C22 O21 . . 67.4(2) no
C24 C21 C22 O21 . . -57.9(2) no
N2 C21 C22 C23 . . -58.6(3) no
C24 C21 C22 C23 . . 176.12(19) no
C23 C22 O21 Sr1 . . -84.0(2) no
C21 C22 O21 Sr1 . . 148.26(13) no
O1 Sr1 O21 C22 2_756 . -21.81(16) no
O1 Sr1 O21 C22 . . -166.33(17) no
O22 Sr1 O21 C22 1_545 . 57.17(16) no
O22 Sr1 O21 C22 2_746 . 153.69(15) no
O21 Sr1 O21 C22 2_756 . -90.75(16) no
O23 Sr1 O21 C22 1_545 . 103.59(17) no
O23 Sr1 O21 C22 2_746 . -10.1(4) no
C24 Sr1 O21 C22 1_545 . 79.27(17) no
C24 Sr1 O21 C22 2_746 . 149.7(3) no
N2 C21 C24 O22 . . 169.0(2) no
C22 C21 C24 O22 . . -65.5(3) no
N2 C21 C24 O23 . . -10.4(3) no
C22 C21 C24 O23 . . 115.1(2) no
O23 C24 O22 Sr1 . 1_565 6.3(3) no
C21 C24 O22 Sr1 . 1_565 -173.04(17) no
O22 C24 O23 Sr1 . 1_565 -6.0(3) no
C21 C24 O23 Sr1 . 1_565 173.31(19) no
N1 C2 N3 C4 . . -0.6(3) no
N2 C2 N3 C4 . . 179.49(17) no
N1 C2 N3 C3 . . 179.8(2) no
N2 C2 N3 C3 . . -0.1(3) no
C2 N3 C4 O4 . . -179.8(2) no
C3 N3 C4 O4 . . -0.2(3) no
C2 N3 C4 C5 . . -0.3(3) no
C3 N3 C4 C5 . . 179.27(18) no
O4 C4 C5 N5 . . -1.0(3) no
N3 C4 C5 N5 . . 179.56(18) no
O4 C4 C5 C6 . . 179.7(2) no
N3 C4 C5 C6 . . 0.3(3) no
C6 C5 N5 O5 . . -0.9(3) no
C4 C5 N5 O5 . . 179.91(19) no
C2 N1 C6 N6 . . 177.9(2) no
C2 N1 C6 C5 . . -1.7(3) no
N5 C5 C6 N6 . . 1.9(3) no
C4 C5 C6 N6 . . -178.9(2) no
N5 C5 C6 N1 . . -178.4(2) no
C4 C5 C6 N1 . . 0.8(3) no
